data_7033490
loop_
_publ_author_name
'Chen, Jun'
'Zhang, Qing'
'Zheng, Fa-Kun'
'Liu, Zhi-Fa'
'Wang, Shuai-Hua'
'Wu, A-Qing'
'Guo, Guo-Cong'

_publ_section_title
;
 Intense photo- and tribo-luminescence of three tetrahedral manganese(ii)
 dihalides with chelating bidentate phosphine oxide ligand.
;
_journal_issue 7
_journal_name_full 'Dalton transactions (Cambridge, England : 2003)'
_journal_page_first 3289
_journal_page_last 3294
_journal_paper_doi 10.1039/c4dt03694h
_journal_volume 44
_journal_year 2015
_chemical_formula_moiety 'C36 H28 I2 Mn O3 P2'
_chemical_formula_sum 'C36 H28 I2 Mn O3 P2'
_chemical_formula_weight 879.26
_chemical_melting_point ?
_chemical_name_common '[MnI2(DPEPO)]'
_chemical_name_systematic
; 
 ? 
;
_space_group_IT_number 14
_symmetry_cell_setting monoclinic
_symmetry_space_group_name_Hall '-P 2yn'
_symmetry_space_group_name_H-M 'P 1 21/n 1'
_atom_sites_solution_hydrogens geom
_atom_sites_solution_primary direct
_atom_sites_solution_secondary difmap
_audit_creation_method SHELXL-97
_audit_update_record
;
2014-10-24 deposited with the CCDC.
2015-01-05 downloaded from the CCDC.
;
_cell_angle_alpha 90.00
_cell_angle_beta 102.496(11)
_cell_angle_gamma 90.00
_cell_formula_units_Z 4
_cell_length_a 12.244(6)
_cell_length_b 16.451(7)
_cell_length_c 18.121(9)
_cell_measurement_reflns_used 12379
_cell_measurement_temperature 293(2)
_cell_measurement_theta_max 27.4816
_cell_measurement_theta_min 2.1051
_cell_volume 3564(3)
_computing_cell_refinement 'CrystalClear (Rigaku Inc., 2008)'
_computing_data_collection 'CrystalClear (Rigaku Inc., 2008)'
_computing_data_reduction 'CrystalClear (Rigaku Inc., 2008)'
_computing_publication_material 'SHELXL-97 (Sheldrick, 1997)'
_computing_structure_refinement 'SHELXL-97 (Sheldrick, 1997)'
_computing_structure_solution 'SHELXS-97 (Sheldrick, 1990)'
_diffrn_ambient_temperature 293(2)
_diffrn_detector_area_resol_mean 28.5714
_diffrn_measured_fraction_theta_full 0.994
_diffrn_measured_fraction_theta_max 0.994
_diffrn_measurement_device_type 'Saturn70 (4x4 bin mode)'
_diffrn_measurement_method CCD_Profile_fitting
_diffrn_radiation_monochromator graphite
_diffrn_radiation_source 'fine-focus sealed tube'
_diffrn_radiation_type MoK\a
_diffrn_radiation_wavelength 0.71073
_diffrn_reflns_av_R_equivalents 0.0308
_diffrn_reflns_av_sigmaI/netI 0.0316
_diffrn_reflns_limit_h_max 15
_diffrn_reflns_limit_h_min -13
_diffrn_reflns_limit_k_max 21
_diffrn_reflns_limit_k_min -21
_diffrn_reflns_limit_l_max 23
_diffrn_reflns_limit_l_min -23
_diffrn_reflns_number 30151
_diffrn_reflns_theta_full 27.49
_diffrn_reflns_theta_max 27.49
_diffrn_reflns_theta_min 2.11
_exptl_absorpt_coefficient_mu 2.226
_exptl_absorpt_correction_T_max 1.0000
_exptl_absorpt_correction_T_min 0.8910
_exptl_absorpt_correction_type multi-scan
_exptl_absorpt_process_details 'Sphere (Rigaku CrystalClear)'
_exptl_crystal_colour 'yellow green'
_exptl_crystal_density_diffrn 1.639
_exptl_crystal_density_method 'not measured'
_exptl_crystal_description block
_exptl_crystal_F_000 1716
_exptl_crystal_size_max 0.3500
_exptl_crystal_size_mid 0.3200
_exptl_crystal_size_min 0.2800
_refine_diff_density_max 0.487
_refine_diff_density_min -0.622
_refine_diff_density_rms 0.091
_refine_ls_extinction_method none
_refine_ls_goodness_of_fit_ref 0.996
_refine_ls_hydrogen_treatment mixed
_refine_ls_matrix_type full
_refine_ls_number_parameters 397
_refine_ls_number_reflns 8122
_refine_ls_number_restraints 0
_refine_ls_restrained_S_all 0.996
_refine_ls_R_factor_all 0.0353
_refine_ls_R_factor_gt 0.0275
_refine_ls_shift/su_max 0.003
_refine_ls_shift/su_mean 0.000
_refine_ls_structure_factor_coef Fsqd
_refine_ls_weighting_details 'calc w=1/[\s^2^(Fo^2^)+(0.0400P)^2^+0.0000P] where P=(Fo^2^+2Fc^2^)/3'
_refine_ls_weighting_scheme calc
_refine_ls_wR_factor_gt 0.0665
_refine_ls_wR_factor_ref 0.0708
_reflns_number_gt 7154
_reflns_number_total 8122
_reflns_threshold_expression >2sigma(I)
_cod_data_source_file c4dt03694h3.cif
_cod_data_source_block 3
_cod_depositor_comments
;
The following automatic conversions were performed:

'_chemical_melting_point' value 'not measured' was changed to '?' -
the value is undefined or not
given.

'_exptl_absorpt_correction_type' value 'Multi-scan' changed
to 'multi-scan' according to
/usr/data/users/saulius/crontab/automatic-downloads/rss-feeds/RSC/lib/dictionaries/cif_core.dic
dictionary named 'cif_core.dic' version 2.4.2 from 2011-04-26.

Automatic conversion script
Id: cif_fix_values 2935 2014-11-11 08:27:57Z andrius 

 Adding full bibliography for 7033488--7033490.cif.
;
_cod_original_sg_symbol_H-M P21/n
_cod_database_code 7033490

loop_
_symmetry_equiv_pos_as_xyz
'x, y, z'
'-x+1/2, y+1/2, -z+1/2'
'-x, -y, -z'
'x-1/2, -y-1/2, z-1/2'

loop_
_atom_site_label
_atom_site_type_symbol
_atom_site_fract_x
_atom_site_fract_y
_atom_site_fract_z
_atom_site_U_iso_or_equiv
_atom_site_adp_type
_atom_site_occupancy
_atom_site_symmetry_multiplicity
_atom_site_calc_flag
_atom_site_refinement_flags
I2 I 0.482867(15) 0.629579(10) 0.785924(9) 0.03243(6) Uani 1 1 d .
Mn1 Mn 0.48033(3) 0.73999(2) 0.676710(19) 0.02209(8) Uani 1 1 d .
O1 O 0.38032(15) 0.69449(10) 0.58116(9) 0.0280(4) Uani 1 1 d .
P1 P 0.31549(6) 0.69351(4) 0.50062(3) 0.02367(13) Uani 1 1 d .
C1 C 0.3364(2) 0.59721(16) 0.45848(15) 0.0327(6) Uani 1 1 d .
I1 I 0.684085(15) 0.795469(12) 0.664386(10) 0.03891(6) Uani 1 1 d .
P2 P 0.31423(5) 0.90433(4) 0.70197(3) 0.02084(13) Uani 1 1 d .
O2 O 0.40170(15) 0.84182(10) 0.69750(9) 0.0286(4) Uani 1 1 d .
C2 C 0.3459(3) 0.52893(18) 0.50459(19) 0.0474(8) Uani 1 1 d .
H2A H 0.3439 0.5344 0.5554 0.057 Uiso 1 1 calc R
O3 O 0.20226(15) 0.82144(10) 0.56650(9) 0.0267(4) Uani 1 1 d .
C3 C 0.3582(3) 0.4520(2) 0.4747(3) 0.0627(10) Uani 1 1 d .
H3A H 0.3630 0.4061 0.5052 0.075 Uiso 1 1 calc R
C4 C 0.3633(3) 0.4445(2) 0.4000(3) 0.0687(12) Uani 1 1 d .
H4A H 0.3725 0.3935 0.3802 0.082 Uiso 1 1 calc R
C5 C 0.3550(4) 0.5118(2) 0.3547(2) 0.0669(11) Uani 1 1 d .
H5A H 0.3587 0.5061 0.3042 0.080 Uiso 1 1 calc R
C6 C 0.3412(3) 0.5883(2) 0.38340(18) 0.0499(8) Uani 1 1 d .
H6A H 0.3352 0.6337 0.3521 0.060 Uiso 1 1 calc R
C7 C 0.3520(2) 0.77746(15) 0.44674(13) 0.0264(5) Uani 1 1 d .
C8 C 0.4442(2) 0.82541(18) 0.47874(15) 0.0376(6) Uani 1 1 d .
H8A H 0.4898 0.8108 0.5248 0.045 Uiso 1 1 calc R
C9 C 0.4674(3) 0.8947(2) 0.44173(18) 0.0492(8) Uani 1 1 d .
H9A H 0.5276 0.9274 0.4636 0.059 Uiso 1 1 calc R
C10 C 0.4015(3) 0.9156(2) 0.37235(17) 0.0483(8) Uani 1 1 d .
H10A H 0.4174 0.9624 0.3478 0.058 Uiso 1 1 calc R
C11 C 0.3126(3) 0.86730(19) 0.33957(15) 0.0409(7) Uani 1 1 d .
H11A H 0.2700 0.8806 0.2922 0.049 Uiso 1 1 calc R
C12 C 0.2862(2) 0.79860(17) 0.37700(14) 0.0322(6) Uani 1 1 d .
H12A H 0.2247 0.7670 0.3553 0.039 Uiso 1 1 calc R
C13 C 0.1659(2) 0.70258(14) 0.49120(13) 0.0242(5) Uani 1 1 d .
C14 C 0.0906(2) 0.64599(15) 0.45153(14) 0.0300(6) Uani 1 1 d .
H14A H 0.1170 0.5997 0.4315 0.036 Uiso 1 1 calc R
C15 C -0.0236(2) 0.65875(17) 0.44192(15) 0.0352(6) Uani 1 1 d .
H15A H -0.0738 0.6211 0.4154 0.042 Uiso 1 1 calc R
C16 C -0.0628(2) 0.72730(17) 0.47168(15) 0.0366(6) Uani 1 1 d .
H16A H -0.1394 0.7357 0.4646 0.044 Uiso 1 1 calc R
C17 C 0.0107(2) 0.78395(16) 0.51210(14) 0.0316(6) Uani 1 1 d .
H17A H -0.0160 0.8299 0.5324 0.038 Uiso 1 1 calc R
C18 C 0.1237(2) 0.77077(14) 0.52145(13) 0.0241(5) Uani 1 1 d .
C19 C 0.2035(2) 0.90413(14) 0.55159(13) 0.0233(5) Uani 1 1 d .
C20 C 0.1611(2) 0.93696(16) 0.48121(13) 0.0310(6) Uani 1 1 d .
H20A H 0.1235 0.9044 0.4419 0.037 Uiso 1 1 calc R
C21 C 0.1756(3) 1.01994(16) 0.46985(14) 0.0362(6) Uani 1 1 d .
H21A H 0.1489 1.0425 0.4223 0.043 Uiso 1 1 calc R
C22 C 0.2293(3) 1.06856(16) 0.52862(15) 0.0374(6) Uani 1 1 d .
H22A H 0.2385 1.1238 0.5207 0.045 Uiso 1 1 calc R
C23 C 0.2695(2) 1.03511(15) 0.59947(14) 0.0294(5) Uani 1 1 d .
H23A H 0.3048 1.0682 0.6391 0.035 Uiso 1 1 calc R
C24 C 0.2573(2) 0.95210(14) 0.61204(12) 0.0218(5) Uani 1 1 d .
C25 C 0.2003(2) 0.86103(14) 0.73541(13) 0.0255(5) Uani 1 1 d .
C26 C 0.0907(2) 0.88945(18) 0.71225(15) 0.0359(6) Uani 1 1 d .
H26A H 0.0755 0.9331 0.6790 0.043 Uiso 1 1 calc R
C27 C 0.0045(3) 0.8530(2) 0.73850(19) 0.0503(8) Uani 1 1 d .
H27A H -0.0685 0.8717 0.7228 0.060 Uiso 1 1 calc R
C28 C 0.0282(3) 0.7885(2) 0.7883(2) 0.0588(10) Uani 1 1 d .
H28A H -0.0297 0.7636 0.8056 0.071 Uiso 1 1 calc R
C29 C 0.1353(3) 0.76063(19) 0.8127(2) 0.0537(9) Uani 1 1 d .
H29A H 0.1496 0.7180 0.8472 0.064 Uiso 1 1 calc R
C30 C 0.2224(3) 0.79572(16) 0.78620(16) 0.0384(7) Uani 1 1 d .
H30A H 0.2949 0.7761 0.8020 0.046 Uiso 1 1 calc R
C31 C 0.3769(2) 0.98373(14) 0.76504(12) 0.0255(5) Uani 1 1 d .
C32 C 0.3110(3) 1.04138(18) 0.79232(14) 0.0395(7) Uani 1 1 d .
H32A H 0.2336 1.0359 0.7818 0.047 Uiso 1 1 calc R
C33 C 0.3614(3) 1.1065(2) 0.83500(17) 0.0547(9) Uani 1 1 d .
H33A H 0.3178 1.1455 0.8522 0.066 Uiso 1 1 calc R
C34 C 0.4754(3) 1.1134(2) 0.85172(18) 0.0579(10) Uani 1 1 d .
H34A H 0.5090 1.1573 0.8801 0.070 Uiso 1 1 calc R
C35 C 0.5413(3) 1.0557(2) 0.82687(16) 0.0489(8) Uani 1 1 d .
H35A H 0.6188 1.0606 0.8395 0.059 Uiso 1 1 calc R
C36 C 0.4926(2) 0.99004(16) 0.78300(13) 0.0314(6) Uani 1 1 d .
H36A H 0.5368 0.9513 0.7661 0.038 Uiso 1 1 calc R

loop_
_atom_site_aniso_label
_atom_site_aniso_U_11
_atom_site_aniso_U_22
_atom_site_aniso_U_33
_atom_site_aniso_U_23
_atom_site_aniso_U_13
_atom_site_aniso_U_12
I2 0.03069(10) 0.03306(10) 0.03000(9) 0.00840(7) -0.00122(7) -0.00221(7)
Mn1 0.01812(18) 0.02372(18) 0.02294(17) -0.00026(14) 0.00119(14) 0.00323(15)
O1 0.0273(10) 0.0293(9) 0.0241(8) 0.0001(7) -0.0018(7) 0.0024(8)
P1 0.0223(3) 0.0246(3) 0.0225(3) -0.0044(2) 0.0013(3) 0.0017(3)
C1 0.0219(13) 0.0318(14) 0.0430(15) -0.0128(11) 0.0040(12) 0.0024(11)
I1 0.02140(9) 0.05081(12) 0.04187(11) 0.00725(8) 0.00101(8) -0.00680(8)
P2 0.0188(3) 0.0213(3) 0.0214(3) -0.0012(2) 0.0022(2) 0.0022(2)
O2 0.0238(9) 0.0276(9) 0.0328(9) -0.0024(7) 0.0029(8) 0.0066(8)
C2 0.0437(19) 0.0343(16) 0.0598(19) -0.0044(14) 0.0017(16) 0.0090(14)
O3 0.0278(10) 0.0219(8) 0.0259(8) -0.0042(7) -0.0036(7) 0.0023(7)
C3 0.044(2) 0.0323(17) 0.106(3) -0.0089(18) 0.004(2) 0.0086(15)
C4 0.046(2) 0.046(2) 0.114(3) -0.041(2) 0.017(2) 0.0043(17)
C5 0.073(3) 0.061(2) 0.074(2) -0.041(2) 0.033(2) -0.007(2)
C6 0.057(2) 0.0459(18) 0.0498(18) -0.0182(14) 0.0192(16) 0.0006(16)
C7 0.0225(12) 0.0338(13) 0.0235(11) -0.0014(10) 0.0061(10) 0.0026(11)
C8 0.0308(15) 0.0488(17) 0.0308(13) 0.0017(12) 0.0016(12) -0.0080(13)
C9 0.0413(18) 0.059(2) 0.0477(18) 0.0045(15) 0.0106(15) -0.0223(16)
C10 0.0472(19) 0.0541(19) 0.0468(17) 0.0161(15) 0.0174(15) -0.0039(16)
C11 0.0364(17) 0.0551(19) 0.0311(14) 0.0113(12) 0.0070(13) 0.0041(14)
C12 0.0255(14) 0.0421(15) 0.0274(13) -0.0014(11) 0.0021(11) 0.0022(12)
C13 0.0220(12) 0.0269(12) 0.0224(11) -0.0013(9) 0.0019(10) 0.0009(10)
C14 0.0293(14) 0.0293(13) 0.0295(12) -0.0069(10) 0.0021(11) -0.0008(11)
C15 0.0250(14) 0.0365(15) 0.0396(15) -0.0072(12) -0.0026(12) -0.0069(12)
C16 0.0226(13) 0.0424(16) 0.0422(15) -0.0049(12) 0.0012(12) 0.0014(12)
C17 0.0250(13) 0.0351(14) 0.0333(13) -0.0068(11) 0.0032(11) 0.0063(11)
C18 0.0262(13) 0.0235(12) 0.0201(11) -0.0030(9) -0.0003(10) -0.0002(10)
C19 0.0235(12) 0.0219(11) 0.0245(11) -0.0013(9) 0.0050(10) 0.0054(10)
C20 0.0336(15) 0.0330(14) 0.0232(12) -0.0038(10) -0.0014(11) 0.0048(12)
C21 0.0455(17) 0.0346(14) 0.0256(13) 0.0076(11) 0.0015(12) 0.0086(13)
C22 0.0437(17) 0.0249(13) 0.0399(15) 0.0061(11) 0.0011(13) 0.0011(12)
C23 0.0317(14) 0.0240(12) 0.0299(13) -0.0020(10) 0.0012(11) -0.0015(11)
C24 0.0207(12) 0.0224(11) 0.0226(11) -0.0026(9) 0.0054(9) 0.0027(9)
C25 0.0261(13) 0.0237(12) 0.0267(12) -0.0025(9) 0.0058(10) -0.0008(10)
C26 0.0248(14) 0.0435(16) 0.0403(15) 0.0042(12) 0.0091(12) 0.0026(12)
C27 0.0302(16) 0.060(2) 0.065(2) 0.0029(16) 0.0196(16) -0.0034(15)
C28 0.053(2) 0.050(2) 0.087(3) 0.0022(18) 0.045(2) -0.0092(17)
C29 0.066(2) 0.0356(16) 0.070(2) 0.0139(15) 0.0375(19) 0.0006(16)
C30 0.0409(17) 0.0310(14) 0.0465(16) 0.0084(12) 0.0164(14) 0.0055(13)
C31 0.0281(13) 0.0273(12) 0.0192(11) -0.0008(9) 0.0008(10) -0.0003(10)
C32 0.0385(17) 0.0448(16) 0.0319(14) -0.0134(12) 0.0000(12) 0.0075(14)
C33 0.069(3) 0.0457(18) 0.0433(17) -0.0213(14) -0.0006(17) 0.0095(18)
C34 0.074(3) 0.051(2) 0.0399(17) -0.0188(15) -0.0058(18) -0.0123(19)
C35 0.0410(18) 0.058(2) 0.0401(16) -0.0046(14) -0.0079(14) -0.0184(16)
C36 0.0271(14) 0.0381(15) 0.0257(12) 0.0013(10) -0.0012(11) -0.0037(12)

loop_
_atom_type_symbol
_atom_type_description
_atom_type_scat_dispersion_real
_atom_type_scat_dispersion_imag
_atom_type_scat_source
C C 0.0033 0.0016 'International Tables Vol C Tables 4.2.6.8 and 6.1.1.4'
H H 0.0000 0.0000 'International Tables Vol C Tables 4.2.6.8 and 6.1.1.4'
O O 0.0106 0.0060 'International Tables Vol C Tables 4.2.6.8 and 6.1.1.4'
P P 0.1023 0.0942 'International Tables Vol C Tables 4.2.6.8 and 6.1.1.4'
Mn Mn 0.3368 0.7283 'International Tables Vol C Tables 4.2.6.8 and 6.1.1.4'
I I -0.4742 1.8119 'International Tables Vol C Tables 4.2.6.8 and 6.1.1.4'

loop_
_geom_angle_atom_site_label_1
_geom_angle_atom_site_label_2
_geom_angle_atom_site_label_3
_geom_angle
O2 Mn1 O1 104.00(7)
O2 Mn1 I2 110.86(6)
O1 Mn1 I2 106.72(6)
O2 Mn1 I1 102.82(6)
O1 Mn1 I1 116.67(6)
I2 Mn1 I1 115.148(18)
P1 O1 Mn1 157.58(11)
O1 P1 C1 109.12(11)
O1 P1 C7 112.14(11)
C1 P1 C7 111.68(13)
O1 P1 C13 113.71(11)
C1 P1 C13 105.46(12)
C7 P1 C13 104.52(11)
C6 C1 C2 119.4(3)
C6 C1 P1 123.4(2)
C2 C1 P1 117.2(2)
O2 P2 C25 111.38(11)
O2 P2 C31 108.76(11)
C25 P2 C31 109.40(11)
O2 P2 C24 112.94(10)
C25 P2 C24 107.60(12)
C31 P2 C24 106.62(11)
P2 O2 Mn1 163.60(12)
C1 C2 C3 120.0(3)
C1 C2 H2A 120.0
C3 C2 H2A 120.0
C19 O3 C18 120.45(18)
C2 C3 C4 119.6(4)
C2 C3 H3A 120.2
C4 C3 H3A 120.2
C5 C4 C3 120.4(3)
C5 C4 H4A 119.8
C3 C4 H4A 119.8
C4 C5 C6 120.5(3)
C4 C5 H5A 119.7
C6 C5 H5A 119.7
C1 C6 C5 120.0(3)
C1 C6 H6A 120.0
C5 C6 H6A 120.0
C12 C7 C8 119.6(2)
C12 C7 P1 121.5(2)
C8 C7 P1 118.76(19)
C7 C8 C9 119.8(3)
C7 C8 H8A 120.1
C9 C8 H8A 120.1
C10 C9 C8 120.4(3)
C10 C9 H9A 119.8
C8 C9 H9A 119.8
C11 C10 C9 120.0(3)
C11 C10 H10A 120.0
C9 C10 H10A 120.0
C10 C11 C12 120.3(3)
C10 C11 H11A 119.8
C12 C11 H11A 119.8
C11 C12 C7 119.8(3)
C11 C12 H12A 120.1
C7 C12 H12A 120.1
C18 C13 C14 118.6(2)
C18 C13 P1 118.85(18)
C14 C13 P1 122.44(19)
C15 C14 C13 120.0(2)
C15 C14 H14A 120.0
C13 C14 H14A 120.0
C14 C15 C16 120.1(2)
C14 C15 H15A 120.0
C16 C15 H15A 120.0
C15 C16 C17 120.9(3)
C15 C16 H16A 119.5
C17 C16 H16A 119.5
C18 C17 C16 118.6(2)
C18 C17 H17A 120.7
C16 C17 H17A 120.7
C17 C18 C13 121.8(2)
C17 C18 O3 121.8(2)
C13 C18 O3 116.3(2)
C20 C19 C24 121.6(2)
C20 C19 O3 123.1(2)
C24 C19 O3 115.1(2)
C19 C20 C21 119.0(2)
C19 C20 H20A 120.5
C21 C20 H20A 120.5
C22 C21 C20 120.5(2)
C22 C21 H21A 119.8
C20 C21 H21A 119.8
C21 C22 C23 120.0(2)
C21 C22 H22A 120.0
C23 C22 H22A 120.0
C22 C23 C24 120.7(2)
C22 C23 H23A 119.7
C24 C23 H23A 119.7
C19 C24 C23 118.3(2)
C19 C24 P2 119.12(17)
C23 C24 P2 122.54(18)
C30 C25 C26 119.4(3)
C30 C25 P2 118.3(2)
C26 C25 P2 122.3(2)
C27 C26 C25 120.4(3)
C27 C26 H26A 119.8
C25 C26 H26A 119.8
C26 C27 C28 119.3(3)
C26 C27 H27A 120.4
C28 C27 H27A 120.4
C29 C28 C27 121.3(3)
C29 C28 H28A 119.4
C27 C28 H28A 119.4
C28 C29 C30 120.2(3)
C28 C29 H29A 119.9
C30 C29 H29A 119.9
C29 C30 C25 119.5(3)
C29 C30 H30A 120.3
C25 C30 H30A 120.3
C36 C31 C32 120.2(2)
C36 C31 P2 118.56(19)
C32 C31 P2 121.1(2)
C31 C32 C33 119.9(3)
C31 C32 H32A 120.1
C33 C32 H32A 120.1
C34 C33 C32 119.9(3)
C34 C33 H33A 120.1
C32 C33 H33A 120.1
C33 C34 C35 120.7(3)
C33 C34 H34A 119.6
C35 C34 H34A 119.6
C34 C35 C36 120.6(3)
C34 C35 H35A 119.7
C36 C35 H35A 119.7
C31 C36 C35 118.7(3)
C31 C36 H36A 120.6
C35 C36 H36A 120.6

loop_
_geom_bond_atom_site_label_1
_geom_bond_atom_site_label_2
_geom_bond_distance
I2 Mn1 2.6815(10)
Mn1 O2 2.0079(18)
Mn1 O1 2.0348(18)
Mn1 I1 2.7108(12)
O1 P1 1.5030(18)
P1 C1 1.801(3)
P1 C7 1.803(3)
P1 C13 1.809(3)
C1 C6 1.382(4)
C1 C2 1.390(4)
P2 O2 1.4996(18)
P2 C25 1.786(3)
P2 C31 1.795(2)
P2 C24 1.808(2)
C2 C3 1.398(4)
C2 H2A 0.9300
O3 C19 1.388(3)
O3 C18 1.395(3)
C3 C4 1.373(6)
C3 H3A 0.9300
C4 C5 1.368(6)
C4 H4A 0.9300
C5 C6 1.387(4)
C5 H5A 0.9300
C6 H6A 0.9300
C7 C12 1.388(3)
C7 C8 1.396(4)
C8 C9 1.383(4)
C8 H8A 0.9300
C9 C10 1.382(4)
C9 H9A 0.9300
C10 C11 1.375(4)
C10 H10A 0.9300
C11 C12 1.392(4)
C11 H11A 0.9300
C12 H12A 0.9300
C13 C18 1.396(3)
C13 C14 1.395(3)
C14 C15 1.387(4)
C14 H14A 0.9300
C15 C16 1.380(4)
C15 H15A 0.9300
C16 C17 1.389(4)
C16 H16A 0.9300
C17 C18 1.374(4)
C17 H17A 0.9300
C19 C20 1.379(3)
C19 C24 1.395(3)
C20 C21 1.398(4)
C20 H20A 0.9300
C21 C22 1.380(4)
C21 H21A 0.9300
C22 C23 1.386(4)
C22 H22A 0.9300
C23 C24 1.398(3)
C23 H23A 0.9300
C25 C30 1.402(3)
C25 C26 1.397(4)
C26 C27 1.384(4)
C26 H26A 0.9300
C27 C28 1.383(5)
C27 H27A 0.9300
C28 C29 1.368(5)
C28 H28A 0.9300
C29 C30 1.387(4)
C29 H29A 0.9300
C30 H30A 0.9300
C31 C36 1.387(4)
C31 C32 1.403(4)
C32 C33 1.386(4)
C32 H32A 0.9300
C33 C34 1.367(5)
C33 H33A 0.9300
C34 C35 1.383(5)
C34 H34A 0.9300
C35 C36 1.396(4)
C35 H35A 0.9300
C36 H36A 0.9300
